data_7226908
loop_
_publ_author_name
'Aaker\"oy, Christer B.'
'Welideniya, Dhanushi'
'Desper, John'

_publ_section_title
;
 Ethynyl hydrogen bonds and iodoethynyl halogen bonds: a case of synthon
 mimicry
;
_journal_issue 1
_journal_name_full CrystEngComm
_journal_page_first 11
_journal_paper_doi 10.1039/C6CE02201D
_journal_volume 19
_journal_year 2017
_chemical_formula_moiety
;
(C6 H4 I N3)2 (C12 H10 N2)
;
_chemical_formula_sum 'C24 H18 I2 N8'
_chemical_formula_weight 672.26
_chemical_name_systematic
;
DW-X-4 [2-amino-5-(iodoethynyl)-pyrimidine]2, 1,2-bis(4-pyridyl)ethylene
;
_space_group_IT_number 14
_symmetry_cell_setting monoclinic
_symmetry_space_group_name_Hall '-P 2ybc'
_symmetry_space_group_name_H-M 'P 1 21/c 1'
_atom_sites_solution_hydrogens geom
_atom_sites_solution_primary direct
_atom_sites_solution_secondary difmap
_audit_creation_method SHELXL-97
_audit_update_record
;
2014-12-19 deposited with the CCDC.
2016-10-25 downloaded from the CCDC.
;
_cell_angle_alpha 90.00
_cell_angle_beta 100.950(4)
_cell_angle_gamma 90.00
_cell_formula_units_Z 2
_cell_length_a 19.625(2)
_cell_length_b 7.5472(7)
_cell_length_c 8.2583(8)
_cell_measurement_reflns_used 8496
_cell_measurement_temperature 120(2)
_cell_measurement_theta_max 32.02
_cell_measurement_theta_min 2.90
_cell_volume 1200.9(2)
_computing_cell_refinement 'Bruker SAINT'
_computing_data_collection 'Bruker APEX2'
_computing_data_reduction 'Bruker SAINT'
_computing_molecular_graphics 'Bruker SHELXTL'
_computing_publication_material 'Bruker SHELXTL'
_computing_structure_refinement 'SHELXL-97 (Sheldrick, 2008)'
_computing_structure_solution 'SHELXS-97 (Sheldrick, 2008)'
_diffrn_ambient_temperature 120(2)
_diffrn_measured_fraction_theta_full 0.988
_diffrn_measured_fraction_theta_max 0.921
_diffrn_measurement_device_type 'Bruker APEX-II CCD'
_diffrn_measurement_method '\f and \w scans'
_diffrn_radiation_monochromator graphite
_diffrn_radiation_source 'fine-focus sealed tube'
_diffrn_radiation_type MoK\a
_diffrn_radiation_wavelength 0.71073
_diffrn_reflns_av_R_equivalents 0.0223
_diffrn_reflns_av_sigmaI/netI 0.0252
_diffrn_reflns_limit_h_max 27
_diffrn_reflns_limit_h_min -29
_diffrn_reflns_limit_k_max 11
_diffrn_reflns_limit_k_min -10
_diffrn_reflns_limit_l_max 12
_diffrn_reflns_limit_l_min -11
_diffrn_reflns_number 13808
_diffrn_reflns_theta_full 30.00
_diffrn_reflns_theta_max 32.04
_diffrn_reflns_theta_min 2.90
_exptl_absorpt_coefficient_mu 2.649
_exptl_absorpt_correction_T_max 0.8572
_exptl_absorpt_correction_T_min 0.4662
_exptl_absorpt_correction_type multi-scan
_exptl_absorpt_process_details SADABS
_exptl_crystal_colour colourless
_exptl_crystal_density_diffrn 1.859
_exptl_crystal_density_method 'not measured'
_exptl_crystal_description plate
_exptl_crystal_F_000 648
_exptl_crystal_size_max 0.34
_exptl_crystal_size_mid 0.22
_exptl_crystal_size_min 0.06
_refine_diff_density_max 0.829
_refine_diff_density_min -0.514
_refine_diff_density_rms 0.101
_refine_ls_extinction_method none
_refine_ls_goodness_of_fit_ref 1.058
_refine_ls_hydrogen_treatment mixed
_refine_ls_matrix_type full
_refine_ls_number_parameters 160
_refine_ls_number_reflns 3865
_refine_ls_number_restraints 0
_refine_ls_restrained_S_all 1.058
_refine_ls_R_factor_all 0.0305
_refine_ls_R_factor_gt 0.0242
_refine_ls_shift/su_max 0.003
_refine_ls_shift/su_mean 0.000
_refine_ls_structure_factor_coef Fsqd
_refine_ls_weighting_details 'calc w=1/[\s^2^(Fo^2^)+(0.0250P)^2^+0.7000P] where P=(Fo^2^+2Fc^2^)/3'
_refine_ls_weighting_scheme calc
_refine_ls_wR_factor_gt 0.0539
_refine_ls_wR_factor_ref 0.0567
_reflns_number_gt 3303
_reflns_number_total 3865
_reflns_threshold_expression >2sigma(I)
_cod_data_source_file c6ce02201d2.cif
_cod_data_source_block Ipym_BPE
_cod_depositor_comments
;
The following automatic conversions were performed:

'_symmetry_cell_setting' value 'Monoclinic' changed to 'monoclinic'
according to
/usr/data/users/saulius/crontab/automatic-downloads/rss-feeds/RSC/lib/dictionaries/cif_core.dic
dictionary named 'cif_core.dic' version 2.4.2 from 2011-04-26.

Automatic conversion script
Id: cif_fix_values 4268 2015-11-12 08:31:59Z antanas 

 Adding full bibliography for 7226904--7226909.cif.
;
_cod_original_sg_symbol_H-M P2(1)/c
_cod_database_code 7226908

loop_
_symmetry_equiv_pos_as_xyz
'x, y, z'
'-x, y+1/2, -z+1/2'
'-x, -y, -z'
'x, -y-1/2, z-1/2'

loop_
_atom_site_label
_atom_site_type_symbol
_atom_site_fract_x
_atom_site_fract_y
_atom_site_fract_z
_atom_site_U_iso_or_equiv
_atom_site_adp_type
_atom_site_occupancy
_atom_site_symmetry_multiplicity
_atom_site_calc_flag
_atom_site_refinement_flags
N11 N 0.64913(10) 0.4731(2) 0.0166(2) 0.0247(4) Uani 1 1 d .
C12 C 0.67478(12) 0.5529(3) -0.1015(3) 0.0264(4) Uani 1 1 d .
H12 H 0.7207 0.5987 -0.0757 0.032 Uiso 1 1 calc R
C13 C 0.63780(12) 0.5728(3) -0.2615(2) 0.0260(4) Uani 1 1 d .
H13 H 0.6583 0.6314 -0.3420 0.031 Uiso 1 1 calc R
C14 C 0.57091(12) 0.5069(3) -0.3032(2) 0.0215(4) Uani 1 1 d .
C15 C 0.54432(13) 0.4214(3) -0.1789(3) 0.0319(5) Uani 1 1 d .
H15 H 0.4989 0.3723 -0.2010 0.038 Uiso 1 1 calc R
C16 C 0.58490(13) 0.4091(3) -0.0233(2) 0.0316(5) Uani 1 1 d .
H16 H 0.5659 0.3515 0.0603 0.038 Uiso 1 1 calc R
C21 C 0.53229(12) 0.5273(3) -0.4723(2) 0.0243(4) Uani 1 1 d .
H21 H 0.5554 0.5845 -0.5489 0.029 Uiso 1 1 calc R
N31 N 0.93256(9) 0.3437(2) 1.08492(18) 0.0182(3) Uani 1 1 d .
C32 C 0.94996(10) 0.5038(2) 1.1547(2) 0.0159(3) Uani 1 1 d .
N32 N 0.99170(10) 0.5048(2) 1.3029(2) 0.0186(3) Uani 1 1 d .
H32A H 1.0099(14) 0.598(3) 1.333(3) 0.022 Uiso 1 1 d .
H32B H 1.0126(14) 0.413(3) 1.331(3) 0.022 Uiso 1 1 d .
N33 N 0.92712(9) 0.6611(2) 1.08779(18) 0.0179(3) Uani 1 1 d .
C34 C 0.88465(10) 0.6559(3) 0.9423(2) 0.0193(4) Uani 1 1 d .
H34 H 0.8681 0.7649 0.8921 0.023 Uiso 1 1 calc R
C35 C 0.86306(11) 0.4986(3) 0.8592(2) 0.0179(4) Uani 1 1 d .
C36 C 0.89007(10) 0.3439(2) 0.9395(2) 0.0177(4) Uani 1 1 d .
H36 H 0.8774 0.2334 0.8874 0.021 Uiso 1 1 calc R
C41 C 0.81975(11) 0.4933(3) 0.7000(2) 0.0198(4) Uani 1 1 d .
C42 C 0.78416(12) 0.4817(3) 0.5657(2) 0.0224(4) Uani 1 1 d .
I1 I 0.726724(7) 0.465103(17) 0.336202(14) 0.02144(5) Uani 1 1 d .

loop_
_atom_site_aniso_label
_atom_site_aniso_U_11
_atom_site_aniso_U_22
_atom_site_aniso_U_33
_atom_site_aniso_U_23
_atom_site_aniso_U_13
_atom_site_aniso_U_12
N11 0.0279(10) 0.0253(8) 0.0178(7) 0.0000(6) -0.0033(7) -0.0003(7)
C12 0.0222(10) 0.0337(11) 0.0204(9) -0.0023(8) -0.0031(8) -0.0029(9)
C13 0.0227(10) 0.0355(11) 0.0186(8) 0.0021(8) 0.0009(8) -0.0018(9)
C14 0.0233(10) 0.0259(9) 0.0133(8) -0.0006(7) -0.0020(7) -0.0009(8)
C15 0.0298(12) 0.0423(12) 0.0207(9) 0.0056(9) -0.0029(8) -0.0143(11)
C16 0.0359(13) 0.0377(12) 0.0180(8) 0.0064(9) -0.0031(8) -0.0098(11)
C21 0.0284(11) 0.0275(10) 0.0158(8) 0.0010(7) 0.0010(8) -0.0008(9)
N31 0.0215(8) 0.0165(7) 0.0148(6) -0.0010(6) -0.0009(6) -0.0007(6)
C32 0.0168(9) 0.0168(8) 0.0137(7) -0.0006(6) 0.0020(7) -0.0015(7)
N32 0.0236(9) 0.0139(7) 0.0154(7) -0.0003(6) -0.0035(6) -0.0002(6)
N33 0.0214(8) 0.0159(7) 0.0149(6) 0.0001(6) -0.0008(6) 0.0022(6)
C34 0.0217(9) 0.0187(8) 0.0166(7) 0.0014(7) 0.0008(7) 0.0027(7)
C35 0.0166(9) 0.0226(8) 0.0132(7) 0.0000(6) -0.0006(7) 0.0006(7)
C36 0.0195(9) 0.0164(8) 0.0162(7) -0.0015(7) 0.0007(7) -0.0004(7)
C41 0.0213(10) 0.0196(8) 0.0175(8) 0.0006(7) 0.0013(7) 0.0010(7)
C42 0.0245(10) 0.0219(9) 0.0183(8) -0.0003(7) -0.0023(8) 0.0026(8)
I1 0.02407(8) 0.02241(7) 0.01452(6) -0.00061(4) -0.00474(5) 0.00043(5)

loop_
_atom_type_symbol
_atom_type_description
_atom_type_scat_dispersion_real
_atom_type_scat_dispersion_imag
_atom_type_scat_source
C C 0.0033 0.0016 'International Tables Vol C Tables 4.2.6.8 and 6.1.1.4'
H H 0.0000 0.0000 'International Tables Vol C Tables 4.2.6.8 and 6.1.1.4'
N N 0.0061 0.0033 'International Tables Vol C Tables 4.2.6.8 and 6.1.1.4'
I I -0.4742 1.8119 'International Tables Vol C Tables 4.2.6.8 and 6.1.1.4'

loop_
_geom_angle_atom_site_label_1
_geom_angle_atom_site_label_2
_geom_angle_atom_site_label_3
_geom_angle
_geom_angle_site_symmetry_1
C12 N11 C16 117.19(18) .
C12 N11 I1 119.46(14) .
C16 N11 I1 123.23(14) .
N11 C12 C13 123.1(2) .
N11 C12 H12 118.4 .
C13 C12 H12 118.4 .
C14 C13 C12 119.8(2) .
C14 C13 H13 120.1 .
C12 C13 H13 120.1 .
C13 C14 C15 116.90(18) .
C13 C14 C21 119.57(19) .
C15 C14 C21 123.5(2) .
C16 C15 C14 119.1(2) .
C16 C15 H15 120.5 .
C14 C15 H15 120.5 .
N11 C16 C15 123.9(2) .
N11 C16 H16 118.1 .
C15 C16 H16 118.1 .
C21 C21 C14 125.6(3) 3_664
C21 C21 H21 117.2 3_664
C14 C21 H21 117.2 .
C36 N31 C32 116.67(16) .
N32 C32 N33 117.87(16) .
N32 C32 N31 117.14(16) .
N33 C32 N31 124.97(16) .
C32 N32 H32A 116.6(17) .
C32 N32 H32B 116.0(17) .
H32A N32 H32B 119(3) .
C34 N33 C32 116.61(16) .
N33 C34 C35 123.36(17) .
N33 C34 H34 118.3 .
C35 C34 H34 118.3 .
C36 C35 C34 115.14(16) .
C36 C35 C41 121.42(17) .
C34 C35 C41 123.36(17) .
N31 C36 C35 123.25(17) .
N31 C36 H36 118.4 .
C35 C36 H36 118.4 .
C42 C41 C35 177.3(2) .
C41 C42 I1 178.2(2) .
C42 I1 N11 175.11(7) .

loop_
_geom_bond_atom_site_label_1
_geom_bond_atom_site_label_2
_geom_bond_distance
_geom_bond_site_symmetry_2
N11 C12 1.325(3) .
N11 C16 1.332(3) .
N11 I1 2.7859(17) .
C12 C13 1.389(3) .
C12 H12 0.9500 .
C13 C14 1.385(3) .
C13 H13 0.9500 .
C14 C15 1.395(3) .
C14 C21 1.465(3) .
C15 C16 1.380(3) .
C15 H15 0.9500 .
C16 H16 0.9500 .
C21 C21 1.329(5) 3_664
C21 H21 0.9500 .
N31 C36 1.325(2) .
N31 C32 1.354(2) .
C32 N32 1.337(2) .
C32 N33 1.350(2) .
N32 H32A 0.81(3) .
N32 H32B 0.82(3) .
N33 C34 1.326(2) .
C34 C35 1.397(3) .
C34 H34 0.9500 .
C35 C36 1.397(3) .
C35 C41 1.424(3) .
C36 H36 0.9500 .
C41 C42 1.196(3) .
C42 I1 2.017(2) .

loop_
_geom_hbond_atom_site_label_D
_geom_hbond_atom_site_label_H
_geom_hbond_atom_site_label_A
_geom_hbond_distance_DH
_geom_hbond_distance_HA
_geom_hbond_distance_DA
_geom_hbond_angle_DHA
_geom_hbond_site_symmetry_A
N32 H32A N31 0.81(3) 2.21(3) 3.014(2) 176(3) 2_757
N32 H32B N33 0.82(3) 2.27(3) 3.088(2) 178(3) 2_747

loop_
_geom_torsion_atom_site_label_1
_geom_torsion_atom_site_label_2
_geom_torsion_atom_site_label_3
_geom_torsion_atom_site_label_4
_geom_torsion
_geom_torsion_site_symmetry_4
C16 N11 C12 C13 0.4(3) .
I1 N11 C12 C13 -175.77(17) .
N11 C12 C13 C14 -0.2(4) .
C12 C13 C14 C15 -0.4(3) .
C12 C13 C14 C21 -179.7(2) .
C13 C14 C15 C16 0.8(4) .
C21 C14 C15 C16 180.0(2) .
C12 N11 C16 C15 0.0(4) .
I1 N11 C16 C15 176.0(2) .
C14 C15 C16 N11 -0.6(4) .
C13 C14 C21 C21 -179.0(3) 3_664
C15 C14 C21 C21 1.8(4) 3_664
C36 N31 C32 N32 178.70(19) .
C36 N31 C32 N33 0.3(3) .
N32 C32 N33 C34 -178.63(19) .
N31 C32 N33 C34 -0.3(3) .
C32 N33 C34 C35 0.4(3) .
N33 C34 C35 C36 -0.6(3) .
N33 C34 C35 C41 -177.3(2) .
C32 N31 C36 C35 -0.6(3) .
C34 C35 C36 N31 0.7(3) .
C41 C35 C36 N31 177.5(2) .
